data_4003651
loop_
_publ_author_name
'Gao, Hong-Qiang'
'Wei, Wen-Juan'
'Tan, Yu-Hui'
'Tang, Yun-Zhi'

_publ_section_title
;
 Phase Transition and Negative Thermal Expansion in Guanidinium
 Magnesium-Hypophosphite Hybrid Perovskite
;
_journal_name_full 'Chemistry of Materials'
_journal_paper_doi 10.1021/acs.chemmater.0c01654
_journal_year 2020
_chemical_formula_moiety '0.11(H24 Mg4 O24 P12), 0.44(C H6 N3)'
_chemical_formula_sum 'C2 H24 Mg2 N6 O12 P6'
_chemical_formula_weight 558.71
_space_group_crystal_system triclinic
_space_group_IT_number 2
_space_group_name_Hall '-P 1'
_space_group_name_H-M_alt 'P -1'
_atom_sites_solution_hydrogens mixed
_atom_sites_solution_primary direct
_audit_creation_method SHELXL-2014/7
_cell_angle_alpha 105.5779(7)
_cell_angle_beta 90.9202(7)
_cell_angle_gamma 118.5403(9)
_cell_formula_units_Z 2
_cell_length_a 8.97224(8)
_cell_length_b 9.07775(7)
_cell_length_c 15.56056(14)
_cell_measurement_reflns_used 9454
_cell_measurement_temperature 240(2)
_cell_measurement_theta_max 73.5290
_cell_measurement_theta_min 5.6830
_cell_volume 1056.743(19)
_computing_cell_refinement 'CrysAlisPro 1.171.39.28b (Rigaku OD, 2015)'
_computing_data_collection 'CrysAlisPro 1.171.39.28b (Rigaku OD, 2015)'
_computing_data_reduction 'CrysAlisPro 1.171.39.28b (Rigaku OD, 2015)'
_computing_molecular_graphics 'Olex2 (Dolomanov et al., 2009)'
_computing_publication_material 'Olex2 (Dolomanov et al., 2009)'
_computing_structure_refinement 'SHELXL-2014/7 (Sheldrick, 2014)'
_computing_structure_solution 'ShelXT (Sheldrick, 2015)'
_diffrn_ambient_temperature 240(2)
_diffrn_measured_fraction_theta_full 0.993
_diffrn_measured_fraction_theta_max 0.960
_diffrn_measurement_device_type 'XtaLAB AFC12 (RINC): Kappa single'
_diffrn_measurement_method '\w scans'
_diffrn_radiation_type CuK\a
_diffrn_radiation_wavelength 1.54184
_diffrn_reflns_av_R_equivalents 0.0284
_diffrn_reflns_av_unetI/netI 0.0283
_diffrn_reflns_Laue_measured_fraction_full 0.993
_diffrn_reflns_Laue_measured_fraction_max 0.960
_diffrn_reflns_limit_h_max 11
_diffrn_reflns_limit_h_min -10
_diffrn_reflns_limit_k_max 7
_diffrn_reflns_limit_k_min -11
_diffrn_reflns_limit_l_max 19
_diffrn_reflns_limit_l_min -19
_diffrn_reflns_number 10530
_diffrn_reflns_point_group_measured_fraction_full 0.993
_diffrn_reflns_point_group_measured_fraction_max 0.960
_diffrn_reflns_theta_full 67.684
_diffrn_reflns_theta_max 73.700
_diffrn_reflns_theta_min 5.667
_diffrn_source 'fine-focus sealed X-ray tube'
_exptl_absorpt_coefficient_mu 5.930
_exptl_absorpt_correction_T_max 1.00000
_exptl_absorpt_correction_T_min 0.52258
_exptl_absorpt_correction_type multi-scan
_exptl_absorpt_process_details
;
CrysAlisPro 1.171.39.28b (Rigaku Oxford Diffraction, 2015)
Empirical absorption correction using spherical harmonics,
 implemented in SCALE3 ABSPACK scaling algorithm.
;
_exptl_crystal_density_diffrn 1.756
_exptl_crystal_description block
_exptl_crystal_F_000 576.0
_refine_diff_density_max 1.046
_refine_diff_density_min -0.700
_refine_diff_density_rms 0.098
_refine_ls_extinction_coef 0.0140(6)
_refine_ls_extinction_expression Fc^*^=kFc[1+0.001xFc^2^\l^3^/sin(2\q)]^-1/4^
_refine_ls_extinction_method 'SHELXL-2014/7 (Sheldrick 2014'
_refine_ls_goodness_of_fit_ref 1.094
_refine_ls_hydrogen_treatment mixed
_refine_ls_matrix_type full
_refine_ls_number_parameters 305
_refine_ls_number_reflns 4121
_refine_ls_number_restraints 0
_refine_ls_restrained_S_all 1.094
_refine_ls_R_factor_all 0.0370
_refine_ls_R_factor_gt 0.0367
_refine_ls_shift/su_max 0.001
_refine_ls_shift/su_mean 0.000
_refine_ls_structure_factor_coef Fsqd
_refine_ls_weighting_details 'w=1/[\s^2^(Fo^2^)+(0.0518P)^2^+1.3022P] where P=(Fo^2^+2Fc^2^)/3'
_refine_ls_weighting_scheme calc
_refine_ls_wR_factor_gt 0.0979
_refine_ls_wR_factor_ref 0.0982
_reflns_Friedel_coverage 0.000
_reflns_number_gt 4107
_reflns_number_total 4121
_reflns_threshold_expression 'I > 2\s(I)'
_cod_data_source_file exp_38_04_240_00.cif
_cod_data_source_block exp_38_04_240_00
_cod_original_cell_volume 1056.741(18)
_cod_database_code 4003651
_shelx_shelxl_version_number 2014/7
_shelx_space_group_comment
;
The symmetry employed for this shelxl refinement is uniquely defined
by the following loop, which should always be used as a source of
symmetry information in preference to the above space-group names.
They are only intended as comments.
;

loop_
_space_group_symop_operation_xyz
'x, y, z'
'-x, -y, -z'

loop_
_atom_site_label
_atom_site_type_symbol
_atom_site_fract_x
_atom_site_fract_y
_atom_site_fract_z
_atom_site_U_iso_or_equiv
_atom_site_adp_type
_atom_site_occupancy
_atom_site_site_symmetry_order
_atom_site_calc_flag
_atom_site_refinement_flags_posn
_atom_site_refinement_flags_adp
_atom_site_refinement_flags_occupancy
_atom_site_disorder_assembly
_atom_site_disorder_group
P1 P 1.15224(7) 1.22074(7) 0.83691(4) 0.01469(15) Uani 1 1 d . . . . .
P6 P 0.11806(8) 0.73055(7) 0.35874(4) 0.01870(16) Uani 1 1 d . . . . .
P2 P 0.87354(7) 0.71510(7) 0.65613(4) 0.01523(15) Uani 1 1 d . . . . .
P3 P 0.46705(7) 0.70703(8) 0.85649(4) 0.02017(16) Uani 1 1 d . . . . .
P4 P 0.61420(7) 0.25602(8) 0.85814(4) 0.01994(16) Uani 1 1 d . . . . .
P5 P 0.32830(7) 0.85808(8) 0.65744(4) 0.02119(16) Uani 1 1 d . . . . .
Mg3 Mg 0.0000 0.5000 0.5000 0.0100(2) Uani 1 2 d S . P . .
Mg2 Mg 0.5000 0.5000 1.0000 0.0109(2) Uani 1 2 d S . P . .
Mg1 Mg 0.73902(8) 0.98359(8) 0.75135(4) 0.01021(16) Uani 1 1 d . . . . .
O2 O 0.97895(19) 1.05734(19) 0.82199(10) 0.0161(3) Uani 1 1 d . . . . .
O4 O 0.83204(19) 0.55855(19) 0.57473(10) 0.0157(3) Uani 1 1 d . . . . .
O1 O 1.28007(19) 1.2635(2) 0.91643(10) 0.0182(3) Uani 1 1 d . . . . .
O12 O 0.1315(2) 0.8905(2) 0.34053(10) 0.0175(3) Uani 1 1 d . . . . .
O11 O 0.0488(2) 0.6990(2) 0.44313(11) 0.0216(4) Uani 1 1 d . . . . .
O3 O 0.72591(19) 0.74580(19) 0.67873(10) 0.0177(3) Uani 1 1 d . . . . .
O8 O 0.7581(2) 0.2209(2) 0.83380(10) 0.0173(3) Uani 1 1 d . . . . .
O7 O 0.6595(2) 0.4081(2) 0.94190(12) 0.0244(4) Uani 1 1 d . . . . .
O9 O 0.5147(2) 0.9137(2) 0.67129(12) 0.0245(4) Uani 1 1 d . . . . .
O5 O 0.6063(2) 0.8739(2) 0.84476(11) 0.0239(4) Uani 1 1 d . . . . .
O10 O 0.2032(2) 0.6703(2) 0.60578(11) 0.0249(4) Uani 1 1 d . . . . .
O6 O 0.5209(2) 0.6072(2) 0.89780(13) 0.0310(4) Uani 1 1 d . . . . .
N3 N 0.9117(3) 0.7725(3) 0.89634(13) 0.0234(4) Uani 1 1 d . . . . .
H3C H 0.9285 0.8504 0.8694 0.028 Uiso 1 1 calc R U . . .
H3D H 0.8121 0.6765 0.8846 0.028 Uiso 1 1 calc R U . . .
N2 N 1.0144(3) 0.6769(2) 0.99271(13) 0.0193(4) Uani 1 1 d . . . . .
H2C H 0.9166 0.5784 0.9787 0.023 Uiso 1 1 calc R U . . .
H2D H 1.0972 0.6950 1.0314 0.023 Uiso 1 1 calc R U . . .
N1 N 1.1901(3) 0.9463(3) 0.97355(14) 0.0252(4) Uani 1 1 d . . . . .
H1C H 1.2079 1.0248 0.9469 0.030 Uiso 1 1 calc R U . . .
H1D H 1.2723 0.9635 1.0123 0.030 Uiso 1 1 calc R U . . .
C1 C 1.0374(3) 0.8000(3) 0.95502(14) 0.0165(4) Uani 1 1 d . . . . .
N5 N 0.3779(3) 0.4460(3) 0.60447(14) 0.0250(4) Uani 1 1 d . . . . .
H5C H 0.2926 0.4600 0.6218 0.030 Uiso 1 1 calc R U . . .
H5D H 0.4834 0.5303 0.6268 0.030 Uiso 1 1 calc R U . . .
N6 N 0.1862(2) 0.1683(2) 0.51037(13) 0.0200(4) Uani 1 1 d . . . . .
H6C H 0.1013 0.1830 0.5279 0.024 Uiso 1 1 calc R U . . .
H6D H 0.1653 0.0697 0.4707 0.024 Uiso 1 1 calc R U . . .
N4 N 0.4761(3) 0.2699(3) 0.51999(15) 0.0257(4) Uani 1 1 d . . . . .
H4C H 0.4546 0.1692 0.4823 0.031 Uiso 1 1 calc R U . . .
H4D H 0.5820 0.3534 0.5419 0.031 Uiso 1 1 calc R U . . .
C2 C 0.3473(3) 0.2961(3) 0.54405(14) 0.0173(4) Uani 1 1 d . . . . .
H2A H 1.008(4) 0.857(4) 0.643(2) 0.028(8) Uiso 1 1 d . . . . .
H2B H 0.939(4) 0.699(4) 0.726(2) 0.027(7) Uiso 1 1 d . . . . .
H1A H 1.133(4) 1.358(4) 0.8425(19) 0.023(7) Uiso 1 1 d . . . . .
H5A H 0.308(5) 0.972(5) 0.622(2) 0.044(9) Uiso 1 1 d . . . . .
H3A H 0.365(5) 0.745(5) 0.903(2) 0.047(10) Uiso 1 1 d . . . . .
H6A H 0.012(5) 0.584(5) 0.290(3) 0.053(11) Uiso 1 1 d . . . . .
H1B H 1.221(4) 1.209(4) 0.7686(19) 0.023(7) Uiso 1 1 d . . . . .
H4A H 0.549(5) 0.278(5) 0.790(3) 0.053(11) Uiso 1 1 d . . . . .
H4B H 0.479(4) 0.115(4) 0.869(2) 0.038(9) Uiso 1 1 d . . . . .
H3B H 0.366(4) 0.602(4) 0.780(2) 0.037(9) Uiso 1 1 d . . . . .
H5B H 0.284(4) 0.893(4) 0.733(2) 0.034(8) Uiso 1 1 d . . . . .
H6B H 0.268(5) 0.748(5) 0.360(3) 0.058(11) Uiso 1 1 d . . . . .

loop_
_atom_site_aniso_label
_atom_site_aniso_U_11
_atom_site_aniso_U_22
_atom_site_aniso_U_33
_atom_site_aniso_U_23
_atom_site_aniso_U_13
_atom_site_aniso_U_12
P1 0.0124(3) 0.0125(3) 0.0169(3) 0.0042(2) 0.0024(2) 0.0047(2)
P6 0.0280(3) 0.0162(3) 0.0222(3) 0.0106(2) 0.0151(2) 0.0162(2)
P2 0.0148(3) 0.0147(3) 0.0152(3) -0.0013(2) 0.0016(2) 0.0097(2)
P3 0.0165(3) 0.0186(3) 0.0245(3) 0.0116(2) 0.0035(2) 0.0055(2)
P4 0.0154(3) 0.0169(3) 0.0218(3) -0.0069(2) -0.0015(2) 0.0107(2)
P5 0.0132(3) 0.0165(3) 0.0266(3) -0.0052(2) -0.0018(2) 0.0082(2)
Mg3 0.0110(4) 0.0079(4) 0.0108(4) 0.0015(3) 0.0033(3) 0.0051(4)
Mg2 0.0116(4) 0.0087(4) 0.0121(4) 0.0017(3) 0.0030(3) 0.0057(4)
Mg1 0.0101(3) 0.0079(3) 0.0124(3) 0.0018(3) 0.0034(3) 0.0050(3)
O2 0.0128(7) 0.0129(7) 0.0194(7) 0.0038(6) -0.0005(6) 0.0048(6)
O4 0.0163(7) 0.0129(7) 0.0174(7) 0.0006(6) 0.0061(6) 0.0090(6)
O1 0.0143(7) 0.0129(7) 0.0218(8) 0.0014(6) -0.0006(6) 0.0048(6)
O12 0.0249(8) 0.0146(7) 0.0199(7) 0.0094(6) 0.0111(6) 0.0130(7)
O11 0.0309(9) 0.0197(8) 0.0258(8) 0.0135(7) 0.0164(7) 0.0177(7)
O3 0.0152(7) 0.0117(7) 0.0232(8) -0.0015(6) 0.0045(6) 0.0079(6)
O8 0.0174(7) 0.0134(7) 0.0196(7) -0.0006(6) 0.0046(6) 0.0094(6)
O7 0.0168(8) 0.0189(8) 0.0283(9) -0.0079(7) 0.0024(7) 0.0100(7)
O9 0.0137(8) 0.0245(9) 0.0279(9) 0.0002(7) -0.0018(6) 0.0082(7)
O5 0.0280(9) 0.0175(8) 0.0260(8) 0.0110(7) 0.0117(7) 0.0088(7)
O10 0.0189(8) 0.0201(9) 0.0240(8) -0.0035(7) -0.0038(7) 0.0066(7)
O6 0.0347(10) 0.0298(10) 0.0346(10) 0.0207(8) 0.0083(8) 0.0153(8)
N3 0.0240(10) 0.0245(10) 0.0233(10) 0.0115(8) 0.0032(8) 0.0113(9)
N2 0.0189(9) 0.0149(9) 0.0227(9) 0.0064(7) 0.0001(7) 0.0072(8)
N1 0.0243(10) 0.0181(10) 0.0294(11) 0.0084(8) 0.0027(8) 0.0073(8)
C1 0.0212(11) 0.0159(10) 0.0143(10) 0.0020(8) 0.0072(8) 0.0121(9)
N5 0.0188(10) 0.0193(10) 0.0290(11) -0.0026(8) 0.0004(8) 0.0090(8)
N6 0.0175(9) 0.0160(9) 0.0242(10) 0.0021(7) 0.0057(7) 0.0088(8)
N4 0.0194(10) 0.0224(10) 0.0316(11) 0.0015(9) 0.0053(8) 0.0112(9)
C2 0.0204(11) 0.0170(10) 0.0164(10) 0.0065(8) 0.0044(8) 0.0101(9)

loop_
_atom_type_symbol
_atom_type_description
_atom_type_scat_dispersion_real
_atom_type_scat_dispersion_imag
_atom_type_scat_source
C C 0.0181 0.0091 'International Tables Vol C Tables 4.2.6.8 and 6.1.1.4'
H H 0.0000 0.0000 'International Tables Vol C Tables 4.2.6.8 and 6.1.1.4'
N N 0.0311 0.0180 'International Tables Vol C Tables 4.2.6.8 and 6.1.1.4'
O O 0.0492 0.0322 'International Tables Vol C Tables 4.2.6.8 and 6.1.1.4'
P P 0.2955 0.4335 'International Tables Vol C Tables 4.2.6.8 and 6.1.1.4'
Mg Mg 0.1719 0.1771 'International Tables Vol C Tables 4.2.6.8 and 6.1.1.4'

loop_
_geom_angle_atom_site_label_1
_geom_angle_atom_site_label_2
_geom_angle_atom_site_label_3
_geom_angle
_geom_angle_site_symmetry_1
_geom_angle_site_symmetry_3
_geom_angle_publ_flag
O1 P1 O2 115.95(9) . . ?
O1 P1 H1A 109.9(13) . . ?
O2 P1 H1A 110.2(13) . . ?
O1 P1 H1B 107.3(13) . . ?
O2 P1 H1B 110.4(14) . . ?
H1A P1 H1B 102.2(18) . . ?
O11 P6 O12 115.05(9) . . ?
O11 P6 H6A 106.1(17) . . ?
O12 P6 H6A 110.0(16) . . ?
O11 P6 H6B 111.6(18) . . ?
O12 P6 H6B 106.7(18) . . ?
H6A P6 H6B 107(2) . . ?
O3 P2 O4 115.93(9) . . ?
O3 P2 H2A 112.4(13) . . ?
O4 P2 H2A 106.9(13) . . ?
O3 P2 H2B 109.6(13) . . ?
O4 P2 H2B 108.8(13) . . ?
H2A P2 H2B 102.3(19) . . ?
O6 P3 O5 117.23(11) . . ?
O6 P3 H3A 109.7(16) . . ?
O5 P3 H3A 107.9(16) . . ?
O6 P3 H3B 108.8(15) . . ?
O5 P3 H3B 110.5(15) . . ?
H3A P3 H3B 102(2) . . ?
O7 P4 O8 115.54(9) . . ?
O7 P4 H4A 109.5(17) . . ?
O8 P4 H4A 110.3(17) . . ?
O7 P4 H4B 107.0(14) . . ?
O8 P4 H4B 112.0(15) . . ?
H4A P4 H4B 102(2) . . ?
O10 P5 O9 118.10(10) . . ?
O10 P5 H5A 111.6(15) . . ?
O9 P5 H5A 108.4(15) . . ?
O10 P5 H5B 107.8(15) . . ?
O9 P5 H5B 109.1(15) . . ?
H5A P5 H5B 100(2) . . ?
O10 Mg3 O10 180.0 . 2_566 ?
O10 Mg3 O11 87.61(7) . 2_566 ?
O10 Mg3 O11 92.40(7) 2_566 2_566 ?
O10 Mg3 O11 92.39(7) . . ?
O10 Mg3 O11 87.60(7) 2_566 . ?
O11 Mg3 O11 180.0 2_566 . ?
O10 Mg3 O4 89.03(6) . 2_666 ?
O10 Mg3 O4 90.97(6) 2_566 2_666 ?
O11 Mg3 O4 90.08(6) 2_566 2_666 ?
O11 Mg3 O4 89.92(6) . 2_666 ?
O10 Mg3 O4 90.97(6) . 1_455 ?
O10 Mg3 O4 89.03(6) 2_566 1_455 ?
O11 Mg3 O4 89.92(6) 2_566 1_455 ?
O11 Mg3 O4 90.08(6) . 1_455 ?
O4 Mg3 O4 180.0 2_666 1_455 ?
O6 Mg2 O6 180.0 . 2_667 ?
O6 Mg2 O7 86.99(8) . . ?
O6 Mg2 O7 93.01(8) 2_667 . ?
O6 Mg2 O7 93.01(8) . 2_667 ?
O6 Mg2 O7 86.99(8) 2_667 2_667 ?
O7 Mg2 O7 180.0 . 2_667 ?
O6 Mg2 O1 88.75(7) . 1_445 ?
O6 Mg2 O1 91.25(7) 2_667 1_445 ?
O7 Mg2 O1 89.84(6) . 1_445 ?
O7 Mg2 O1 90.16(6) 2_667 1_445 ?
O6 Mg2 O1 91.25(7) . 2_777 ?
O6 Mg2 O1 88.75(7) 2_667 2_777 ?
O7 Mg2 O1 90.16(6) . 2_777 ?
O7 Mg2 O1 89.84(6) 2_667 2_777 ?
O1 Mg2 O1 180.0 1_445 2_777 ?
O5 Mg1 O9 92.21(8) . . ?
O5 Mg1 O12 175.71(7) . 2_676 ?
O9 Mg1 O12 86.22(7) . 2_676 ?
O5 Mg1 O3 91.53(7) . . ?
O9 Mg1 O3 90.68(7) . . ?
O12 Mg1 O3 92.48(6) 2_676 . ?
O5 Mg1 O2 92.96(7) . . ?
O9 Mg1 O2 174.54(7) . . ?
O12 Mg1 O2 88.75(7) 2_676 . ?
O3 Mg1 O2 87.42(6) . . ?
O5 Mg1 O8 85.44(7) . 1_565 ?
O9 Mg1 O8 92.65(7) . 1_565 ?
O12 Mg1 O8 90.64(6) 2_676 1_565 ?
O3 Mg1 O8 175.58(7) . 1_565 ?
O2 Mg1 O8 89.52(6) . 1_565 ?
P1 O2 Mg1 130.37(9) . . ?
P2 O4 Mg3 129.11(9) . 1_655 ?
P1 O1 Mg2 134.41(9) . 1_665 ?
P6 O12 Mg1 129.24(9) . 2_676 ?
P6 O11 Mg3 131.60(9) . . ?
P2 O3 Mg1 127.63(9) . . ?
P4 O8 Mg1 127.90(9) . 1_545 ?
P4 O7 Mg2 128.08(10) . . ?
P5 O9 Mg1 151.74(12) . . ?
P3 O5 Mg1 143.76(11) . . ?
P5 O10 Mg3 145.99(12) . . ?
P3 O6 Mg2 145.81(13) . . ?
C1 N3 H3C 120.0 . . ?
C1 N3 H3D 120.0 . . ?
H3C N3 H3D 120.0 . . ?
C1 N2 H2C 120.0 . . ?
C1 N2 H2D 120.0 . . ?
H2C N2 H2D 120.0 . . ?
C1 N1 H1C 120.0 . . ?
C1 N1 H1D 120.0 . . ?
H1C N1 H1D 120.0 . . ?
N3 C1 N1 120.5(2) . . ?
N3 C1 N2 120.0(2) . . ?
N1 C1 N2 119.4(2) . . ?
C2 N5 H5C 120.0 . . ?
C2 N5 H5D 120.0 . . ?
H5C N5 H5D 120.0 . . ?
C2 N6 H6C 120.0 . . ?
C2 N6 H6D 120.0 . . ?
H6C N6 H6D 120.0 . . ?
C2 N4 H4C 120.0 . . ?
C2 N4 H4D 120.0 . . ?
H4C N4 H4D 120.0 . . ?
N6 C2 N5 119.6(2) . . ?
N6 C2 N4 119.7(2) . . ?
N5 C2 N4 120.6(2) . . ?

loop_
_geom_bond_atom_site_label_1
_geom_bond_atom_site_label_2
_geom_bond_distance
_geom_bond_site_symmetry_2
_geom_bond_publ_flag
P1 O1 1.5059(16) . ?
P1 O2 1.5071(16) . ?
P1 H1A 1.31(3) . ?
P1 H1B 1.24(3) . ?
P6 O11 1.5004(16) . ?
P6 O12 1.5028(15) . ?
P6 H6A 1.35(4) . ?
P6 H6B 1.28(4) . ?
P2 O3 1.5070(15) . ?
P2 O4 1.5083(15) . ?
P2 H2A 1.34(3) . ?
P2 H2B 1.30(3) . ?
P3 O6 1.4797(18) . ?
P3 O5 1.4952(17) . ?
P3 H3A 1.29(4) . ?
P3 H3B 1.29(3) . ?
P4 O7 1.5003(16) . ?
P4 O8 1.5025(15) . ?
P4 H4A 1.30(4) . ?
P4 H4B 1.33(3) . ?
P5 O10 1.4897(17) . ?
P5 O9 1.4907(17) . ?
P5 H5A 1.37(4) . ?
P5 H5B 1.25(3) . ?
Mg3 O10 2.0655(16) . ?
Mg3 O10 2.0655(16) 2_566 ?
Mg3 O11 2.0862(15) 2_566 ?
Mg3 O11 2.0863(15) . ?
Mg3 O4 2.0965(14) 2_666 ?
Mg3 O4 2.0965(14) 1_455 ?
Mg2 O6 2.0438(17) . ?
Mg2 O6 2.0439(17) 2_667 ?
Mg2 O7 2.0828(15) . ?
Mg2 O7 2.0828(15) 2_667 ?
Mg2 O1 2.1363(15) 1_445 ?
Mg2 O1 2.1363(15) 2_777 ?
Mg1 O5 2.0550(18) . ?
Mg1 O9 2.0687(17) . ?
Mg1 O12 2.0887(16) 2_676 ?
Mg1 O3 2.0960(16) . ?
Mg1 O2 2.1077(16) . ?
Mg1 O8 2.1144(16) 1_565 ?
O4 Mg3 2.0965(14) 1_655 ?
O1 Mg2 2.1363(15) 1_665 ?
O12 Mg1 2.0887(16) 2_676 ?
O8 Mg1 2.1144(16) 1_545 ?
N3 C1 1.320(3) . ?
N3 H3C 0.8700 . ?
N3 H3D 0.8700 . ?
N2 C1 1.331(3) . ?
N2 H2C 0.8700 . ?
N2 H2D 0.8700 . ?
N1 C1 1.329(3) . ?
N1 H1C 0.8700 . ?
N1 H1D 0.8700 . ?
N5 C2 1.325(3) . ?
N5 H5C 0.8700 . ?
N5 H5D 0.8700 . ?
N6 C2 1.325(3) . ?
N6 H6C 0.8700 . ?
N6 H6D 0.8700 . ?
N4 C2 1.327(3) . ?
N4 H4C 0.8700 . ?
N4 H4D 0.8700 . ?

loop_
_geom_torsion_atom_site_label_1
_geom_torsion_atom_site_label_2
_geom_torsion_atom_site_label_3
_geom_torsion_atom_site_label_4
_geom_torsion
_geom_torsion_site_symmetry_1
_geom_torsion_site_symmetry_2
_geom_torsion_site_symmetry_3
_geom_torsion_site_symmetry_4
_geom_torsion_publ_flag
O1 P1 O2 Mg1 158.50(11) . . . . ?
O3 P2 O4 Mg3 163.58(10) . . . 1_655 ?
O2 P1 O1 Mg2 -155.62(11) . . . 1_665 ?
O11 P6 O12 Mg1 166.86(11) . . . 2_676 ?
O12 P6 O11 Mg3 179.05(12) . . . . ?
O4 P2 O3 Mg1 -156.20(10) . . . . ?
O7 P4 O8 Mg1 158.61(11) . . . 1_545 ?
O8 P4 O7 Mg2 -179.37(11) . . . . ?
O10 P5 O9 Mg1 -104.8(2) . . . . ?
O6 P3 O5 Mg1 103.8(2) . . . . ?
O9 P5 O10 Mg3 -128.43(19) . . . . ?
O5 P3 O6 Mg2 123.9(2) . . . . ?
